data_1569372
loop_
_publ_author_name
'Wu, Yimin'
'Liu, Xiaoyu'
'Liu, Junjie'
'Yang, Ge'
'Han, Songyan'
'Yang, Dezhi'
'Cao, Xiaosong'
'Ma, Dongge'
'Bin, Zhengyang'
'You, Jingsong'

_publ_section_title
;
 Geometry engineering of a multiple resonance core <i>via</i> a
 phenyl-embedded strategy toward highly efficient narrowband blue OLEDs.
;
_journal_issue 9
_journal_name_full 'Materials horizons'
_journal_page_first 3785
_journal_page_last 3790
_journal_paper_doi 10.1039/d3mh00617d
_journal_volume 10
_journal_year 2023
_chemical_formula_moiety 'C26 H13 N O2'
_chemical_formula_sum 'C26 H13 N O2'
_chemical_formula_weight 371.37
_space_group_crystal_system orthorhombic
_space_group_IT_number 31
_space_group_name_Hall 'P 2ac -2'
_space_group_name_H-M_alt 'P m n 21'
_atom_sites_solution_hydrogens geom
_atom_sites_solution_primary dual
_audit_creation_date 2023-01-03
_audit_creation_method
;
Olex2 1.3
(compiled 2020.11.12 svn.r5f609507 for OlexSys, GUI svn.r6408)
;
_audit_update_record
;
2023-03-16 deposited with the CCDC.	2023-06-28 downloaded from the CCDC.
;
_cell_angle_alpha 90
_cell_angle_beta 90
_cell_angle_gamma 90
_cell_formula_units_Z 2
_cell_length_a 16.208(4)
_cell_length_b 4.0870(10)
_cell_length_c 12.278(2)
_cell_measurement_reflns_used 1584
_cell_measurement_temperature 200(2)
_cell_measurement_theta_max 27.272
_cell_measurement_theta_min 2.513
_cell_volume 813.3(3)
_computing_cell_refinement 'SAINT V8.40B (?, 2016)'
_computing_data_reduction 'SAINT V8.40B (?, 2016)'
_computing_molecular_graphics 'Olex2 1.3 (Dolomanov et al., 2009)'
_computing_publication_material 'Olex2 1.3 (Dolomanov et al., 2009)'
_computing_structure_refinement 'SHELXL 2014/7 (Sheldrick, 2015)'
_computing_structure_solution 'SHELXT 2018/2 (Sheldrick, 2018)'
_diffrn_ambient_temperature 200.0
_diffrn_measured_fraction_theta_full 1.000
_diffrn_measured_fraction_theta_max 0.997
_diffrn_measurement_device_type 'Bruker APEX-II CCD'
_diffrn_measurement_method '\f and \w scans'
_diffrn_radiation_type MoK\a
_diffrn_radiation_wavelength 0.71073
_diffrn_reflns_av_R_equivalents 0.0506
_diffrn_reflns_av_unetI/netI 0.0556
_diffrn_reflns_Laue_measured_fraction_full 1.000
_diffrn_reflns_Laue_measured_fraction_max 0.997
_diffrn_reflns_limit_h_max 16
_diffrn_reflns_limit_h_min -21
_diffrn_reflns_limit_k_max 5
_diffrn_reflns_limit_k_min -4
_diffrn_reflns_limit_l_max 14
_diffrn_reflns_limit_l_min -15
_diffrn_reflns_number 4870
_diffrn_reflns_point_group_measured_fraction_full 0.955
_diffrn_reflns_point_group_measured_fraction_max 0.945
_diffrn_reflns_theta_full 25.242
_diffrn_reflns_theta_max 27.521
_diffrn_reflns_theta_min 2.081
_diffrn_source_current 1.4
_diffrn_source_power 0.07
_diffrn_source_voltage 50.0
_diffrn_standards_number 0
_exptl_absorpt_coefficient_mu 0.096
_exptl_absorpt_correction_T_max 0.7456
_exptl_absorpt_correction_T_min 0.6585
_exptl_absorpt_correction_type multi-scan
_exptl_absorpt_process_details
;
SADABS-2016/2 (Bruker,2016/2) was used for absorption correction.
wR2(int) was 0.0908 before and 0.0423 after correction.
The Ratio of minimum to maximum transmission is 0.8832.
The \l/2 correction factor is Not present.
;
_exptl_crystal_colour 'clear yellowish yellow'
_exptl_crystal_colour_lustre clear
_exptl_crystal_colour_modifier yellowish
_exptl_crystal_colour_primary yellow
_exptl_crystal_density_diffrn 1.516
_exptl_crystal_description plate
_exptl_crystal_F_000 384
_exptl_crystal_size_max 0.39
_exptl_crystal_size_mid 0.1
_exptl_crystal_size_min 0.03
_refine_diff_density_max 0.192
_refine_diff_density_min -0.243
_refine_diff_density_rms 0.048
_refine_ls_abs_structure_details
;
 Flack x determined using 519 quotients [(I+)-(I-)]/[(I+)+(I-)]
 (Parsons, Flack and Wagner, Acta Cryst. B69 (2013) 249-259).
;
_refine_ls_abs_structure_Flack -3.5(10)
_refine_ls_extinction_method none
_refine_ls_goodness_of_fit_ref 1.059
_refine_ls_hydrogen_treatment constr
_refine_ls_matrix_type full
_refine_ls_number_parameters 136
_refine_ls_number_reflns 1841
_refine_ls_number_restraints 1
_refine_ls_restrained_S_all 1.058
_refine_ls_R_factor_all 0.0632
_refine_ls_R_factor_gt 0.0448
_refine_ls_shift/su_max 0.000
_refine_ls_shift/su_mean 0.000
_refine_ls_structure_factor_coef Fsqd
_refine_ls_weighting_details 'w=1/[\s^2^(Fo^2^)+(0.0395P)^2^+0.0918P] where P=(Fo^2^+2Fc^2^)/3'
_refine_ls_weighting_scheme calc
_refine_ls_wR_factor_gt 0.0901
_refine_ls_wR_factor_ref 0.0994
_reflns_Friedel_coverage 0.810
_reflns_Friedel_fraction_full 0.905
_reflns_Friedel_fraction_max 0.887
_reflns_number_gt 1479
_reflns_number_total 1841
_reflns_threshold_expression 'I > 2\s(I)'
_cod_data_source_file d3mh00617d2.cif
_cod_data_source_block mo_wym_hph4_0ma_a
_cod_depositor_comments 'Adding full bibliography for 1569367--1569372.cif.'
_cod_database_code 1569372
_shelx_shelxl_version_number 2014/7
_shelx_space_group_comment
;
The symmetry employed for this shelxl refinement is uniquely defined
by the following loop, which should always be used as a source of
symmetry information in preference to the above space-group names.
They are only intended as comments.
;
_shelx_estimated_absorpt_t_max 0.997
_shelx_estimated_absorpt_t_min 0.963
_olex2_refinement_description
;
1. Fixed Uiso
 At 1.2 times of:
  All C(H) groups
2.a Aromatic/amide H refined with riding coordinates:
 C1(H1), C2(H2), C8(H8), C9(H9), C12(H12), C13(H13), C14(H14)
;
_olex2_submission_special_instructions 'No special instructions were received'

loop_
_space_group_symop_operation_xyz
'x, y, z'
'-x+1/2, -y, z+1/2'
'-x, y, z'
'x+1/2, -y, z+1/2'

loop_
_atom_site_label
_atom_site_type_symbol
_atom_site_fract_x
_atom_site_fract_y
_atom_site_fract_z
_atom_site_U_iso_or_equiv
_atom_site_adp_type
_atom_site_occupancy
_atom_site_site_symmetry_order
_atom_site_calc_flag
_atom_site_refinement_flags_posn
_atom_site_refinement_flags_adp
_atom_site_refinement_flags_occupancy
_atom_site_disorder_assembly
_atom_site_disorder_group
O1 O 0.28577(15) 0.4606(7) 0.74696(19) 0.0391(7) Uani 1 1 d . . . . .
N1 N 0.5000 0.3644(9) 0.5652(3) 0.0214(8) Uani 1 2 d S T P . .
C1 C 0.5000 0.8724(12) 0.8672(4) 0.0336(12) Uani 1 2 d S T P . .
H1 H 0.5000 1.0119 0.9291 0.040 Uiso 1 2 calc R U P . .
C2 C 0.4271(2) 0.7680(9) 0.8209(3) 0.0315(8) Uani 1 1 d . . . . .
H2 H 0.3763 0.8214 0.8552 0.038 Uiso 1 1 calc R U . . .
C3 C 0.4262(2) 0.5861(8) 0.7249(2) 0.0249(7) Uani 1 1 d . . . . .
C4 C 0.5000 0.5120(10) 0.6689(3) 0.0229(10) Uani 1 2 d S T P . .
C5 C 0.42189(19) 0.2482(8) 0.5235(2) 0.0216(6) Uani 1 1 d . . . . .
C6 C 0.4084(2) 0.1452(8) 0.4142(3) 0.0245(7) Uani 1 1 d . . . . .
C7 C 0.4573(2) 0.2519(9) 0.3185(3) 0.0249(7) Uani 1 1 d . . . . .
C8 C 0.4148(2) 0.3545(9) 0.2252(3) 0.0310(8) Uani 1 1 d . . . . .
H8 H 0.3562 0.3570 0.2252 0.037 Uiso 1 1 calc R U . . .
C9 C 0.4576(2) 0.4529(9) 0.1326(3) 0.0360(9) Uani 1 1 d . . . . .
H9 H 0.4282 0.5200 0.0694 0.043 Uiso 1 1 calc R U . . .
C10 C 0.3491(2) 0.4316(8) 0.6926(2) 0.0276(8) Uani 1 1 d . . . . .
C11 C 0.3522(2) 0.2414(8) 0.5925(2) 0.0252(7) Uani 1 1 d . . . . .
C12 C 0.2803(2) 0.0749(8) 0.5633(3) 0.0297(8) Uani 1 1 d . . . . .
H12 H 0.2350 0.0697 0.6123 0.036 Uiso 1 1 calc R U . . .
C13 C 0.2741(2) -0.0803(9) 0.4652(3) 0.0315(8) Uani 1 1 d . . . . .
H13 H 0.2287 -0.2184 0.4488 0.038 Uiso 1 1 calc R U . . .
C14 C 0.3369(2) -0.0284(9) 0.3907(3) 0.0292(7) Uani 1 1 d . . . . .
H14 H 0.3307 -0.1163 0.3196 0.035 Uiso 1 1 calc R U . . .

loop_
_atom_site_aniso_label
_atom_site_aniso_U_11
_atom_site_aniso_U_22
_atom_site_aniso_U_33
_atom_site_aniso_U_23
_atom_site_aniso_U_13
_atom_site_aniso_U_12
O1 0.0263(14) 0.0554(18) 0.0354(13) 0.0003(12) 0.0113(12) 0.0024(13)
N1 0.017(2) 0.027(2) 0.0199(17) 0.0011(15) 0.000 0.000
C1 0.046(3) 0.029(3) 0.026(2) -0.003(2) 0.000 0.000
C2 0.038(2) 0.0310(19) 0.0252(15) 0.0037(13) 0.0036(16) 0.0042(17)
C3 0.0257(18) 0.0263(18) 0.0228(15) 0.0063(13) 0.0020(13) 0.0042(14)
C4 0.026(3) 0.021(2) 0.022(2) 0.0069(17) 0.000 0.000
C5 0.0158(15) 0.0223(16) 0.0267(15) 0.0040(12) -0.0002(13) 0.0003(13)
C6 0.0212(17) 0.0249(17) 0.0273(16) 0.0000(13) 0.0005(14) 0.0021(14)
C7 0.0265(17) 0.0251(17) 0.0232(15) -0.0027(12) -0.0001(14) 0.0000(15)
C8 0.0287(19) 0.037(2) 0.0274(16) -0.0041(13) -0.0036(15) 0.0025(16)
C9 0.044(2) 0.039(2) 0.0253(17) 0.0019(14) -0.0044(15) 0.0043(17)
C10 0.0262(19) 0.0314(19) 0.0253(15) 0.0083(14) 0.0023(13) 0.0034(14)
C11 0.0187(18) 0.0296(18) 0.0271(15) 0.0067(13) 0.0000(12) 0.0016(14)
C12 0.0193(18) 0.036(2) 0.0341(17) 0.0115(16) 0.0019(14) -0.0009(15)
C13 0.0217(19) 0.034(2) 0.0388(19) 0.0055(16) -0.0063(15) -0.0029(15)
C14 0.0235(18) 0.0313(19) 0.0327(16) -0.0003(14) -0.0031(14) 0.0000(15)

loop_
_atom_type_symbol
_atom_type_description
_atom_type_scat_dispersion_real
_atom_type_scat_dispersion_imag
_atom_type_scat_source
C C 0.0033 0.0016 'International Tables Vol C Tables 4.2.6.8 and 6.1.1.4'
H H 0.0000 0.0000 'International Tables Vol C Tables 4.2.6.8 and 6.1.1.4'
N N 0.0061 0.0033 'International Tables Vol C Tables 4.2.6.8 and 6.1.1.4'
O O 0.0106 0.0060 'International Tables Vol C Tables 4.2.6.8 and 6.1.1.4'

loop_
_geom_angle_atom_site_label_1
_geom_angle_atom_site_label_2
_geom_angle_atom_site_label_3
_geom_angle
_geom_angle_site_symmetry_1
_geom_angle_site_symmetry_3
_geom_angle_publ_flag
C4 N1 C5 117.43(18) . 3_655 ?
C4 N1 C5 117.43(18) . . ?
C5 N1 C5 122.2(4) 3_655 . ?
C2 C1 H1 121.0 . . ?
C2 C1 H1 121.0 3_655 . ?
C2 C1 C2 117.9(5) 3_655 . ?
C1 C2 H2 119.2 . . ?
C1 C2 C3 121.5(3) . . ?
C3 C2 H2 119.2 . . ?
C2 C3 C4 121.1(3) . . ?
C2 C3 C10 118.1(3) . . ?
C4 C3 C10 120.1(3) . . ?
N1 C4 C3 122.1(2) . 3_655 ?
N1 C4 C3 122.1(2) . . ?
C3 C4 C3 115.7(4) 3_655 . ?
C6 C5 N1 124.4(3) . . ?
C11 C5 N1 119.6(3) . . ?
C11 C5 C6 115.9(3) . . ?
C5 C6 C7 125.3(3) . . ?
C14 C6 C5 118.4(3) . . ?
C14 C6 C7 115.6(3) . . ?
C7 C7 C6 122.29(18) 3_655 . ?
C7 C7 C8 119.4(2) 3_655 . ?
C8 C7 C6 118.3(3) . . ?
C7 C8 H8 119.7 . . ?
C9 C8 C7 120.7(3) . . ?
C9 C8 H8 119.7 . . ?
C8 C9 H9 120.1 . . ?
C9 C9 C8 119.9(2) 3_655 . ?
C9 C9 H9 120.1 3_655 . ?
O1 C10 C3 121.8(3) . . ?
O1 C10 C11 122.6(3) . . ?
C3 C10 C11 115.6(3) . . ?
C5 C11 C10 121.6(3) . . ?
C12 C11 C5 121.5(3) . . ?
C12 C11 C10 116.6(3) . . ?
C11 C12 H12 119.5 . . ?
C13 C12 C11 120.9(3) . . ?
C13 C12 H12 119.5 . . ?
C12 C13 H13 121.4 . . ?
C12 C13 C14 117.3(3) . . ?
C14 C13 H13 121.4 . . ?
C6 C14 H14 118.2 . . ?
C13 C14 C6 123.7(3) . . ?
C13 C14 H14 118.2 . . ?

loop_
_geom_bond_atom_site_label_1
_geom_bond_atom_site_label_2
_geom_bond_distance
_geom_bond_site_symmetry_2
_geom_bond_publ_flag
O1 C10 1.230(4) . ?
N1 C4 1.409(6) . ?
N1 C5 1.446(3) . ?
N1 C5 1.446(3) 3_655 ?
C1 H1 0.9500 . ?
C1 C2 1.379(4) 3_655 ?
C1 C2 1.379(4) . ?
C2 H2 0.9500 . ?
C2 C3 1.393(4) . ?
C3 C4 1.413(4) . ?
C3 C10 1.455(5) . ?
C4 C3 1.413(4) 3_655 ?
C5 C6 1.423(4) . ?
C5 C11 1.412(4) . ?
C6 C7 1.483(4) . ?
C6 C14 1.389(5) . ?
C7 C7 1.386(6) 3_655 ?
C7 C8 1.400(4) . ?
C8 H8 0.9500 . ?
C8 C9 1.391(5) . ?
C9 C9 1.375(8) 3_655 ?
C9 H9 0.9500 . ?
C10 C11 1.456(4) . ?
C11 C12 1.397(5) . ?
C12 H12 0.9500 . ?
C12 C13 1.364(5) . ?
C13 H13 0.9500 . ?
C13 C14 1.384(5) . ?
C14 H14 0.9500 . ?

loop_
_geom_torsion_atom_site_label_1
_geom_torsion_atom_site_label_2
_geom_torsion_atom_site_label_3
_geom_torsion_atom_site_label_4
_geom_torsion
_geom_torsion_site_symmetry_1
_geom_torsion_site_symmetry_2
_geom_torsion_site_symmetry_3
_geom_torsion_site_symmetry_4
_geom_torsion_publ_flag
O1 C10 C11 C5 171.0(3) . . . . ?
O1 C10 C11 C12 -3.5(5) . . . . ?
N1 C5 C6 C7 -24.8(5) . . . . ?
N1 C5 C6 C14 165.7(3) . . . . ?
N1 C5 C11 C10 18.2(5) . . . . ?
N1 C5 C11 C12 -167.5(3) . . . . ?
C1 C2 C3 C4 -2.5(5) . . . . ?
C1 C2 C3 C10 168.3(4) . . . . ?
C2 C1 C2 C3 -5.4(7) 3_655 . . . ?
C2 C3 C4 N1 -171.9(3) . . . . ?
C2 C3 C4 C3 9.9(6) . . . 3_655 ?
C2 C3 C10 O1 0.6(5) . . . . ?
C2 C3 C10 C11 -179.2(3) . . . . ?
C3 C10 C11 C5 -9.1(4) . . . . ?
C3 C10 C11 C12 176.3(3) . . . . ?
C4 N1 C5 C6 168.9(3) . . . . ?
C4 N1 C5 C11 -9.3(5) . . . . ?
C4 C3 C10 O1 171.4(3) . . . . ?
C4 C3 C10 C11 -8.4(4) . . . . ?
C5 N1 C4 C3 8.5(5) 3_655 . . 3_655 ?
C5 N1 C4 C3 169.6(3) . . . 3_655 ?
C5 N1 C4 C3 -8.5(5) . . . . ?
C5 N1 C4 C3 -169.6(3) 3_655 . . . ?
C5 N1 C5 C6 -31.0(6) 3_655 . . . ?
C5 N1 C5 C11 150.9(3) 3_655 . . . ?
C5 C6 C7 C7 47.9(4) . . . 3_655 ?
C5 C6 C7 C8 -132.4(3) . . . . ?
C5 C6 C14 C13 6.4(5) . . . . ?
C5 C11 C12 C13 -1.8(5) . . . . ?
C6 C5 C11 C10 -160.0(3) . . . . ?
C6 C5 C11 C12 14.2(4) . . . . ?
C6 C7 C8 C9 -179.1(3) . . . . ?
C7 C6 C14 C13 -164.1(3) . . . . ?
C7 C7 C8 C9 0.6(4) 3_655 . . . ?
C7 C8 C9 C9 -0.6(4) . . . 3_655 ?
C10 C3 C4 N1 17.5(5) . . . . ?
C10 C3 C4 C3 -160.6(2) . . . 3_655 ?
C10 C11 C12 C13 172.8(3) . . . . ?
C11 C5 C6 C7 153.3(3) . . . . ?
C11 C5 C6 C14 -16.2(4) . . . . ?
C11 C12 C13 C14 -8.7(5) . . . . ?
C12 C13 C14 C6 6.4(5) . . . . ?
C14 C6 C7 C7 -142.4(2) . . . 3_655 ?
C14 C6 C7 C8 37.4(5) . . . . ?
